data_4517895
loop_
_publ_author_name
'Chakraborty, Aratrika'
'Chowdhury, Tania'
'Men\'endez, Mar\'ia Isabel'
'Chattopadhyay, Tanmay'

_publ_section_title
;
 Iron Complexes Anchored onto Magnetically Separable Graphene Oxide
 Sheets: An Excellent Catalyst for the Synthesis of
 Dihydroquinazoline-Based Compounds
;
_journal_name_full 'ACS Applied Materials &amp; Interfaces'
_journal_paper_doi 10.1021/acsami.0c08616
_journal_year 2020
_chemical_formula_moiety 'C22 H23 Cl Fe I4 N3 O3, 2(C3 H7 N O)'
_chemical_formula_sum 'C28 H37 Cl Fe I4 N5 O5'
_chemical_formula_weight 1122.52
_space_group_crystal_system triclinic
_space_group_IT_number 2
_space_group_name_Hall '-P 1'
_space_group_name_H-M_alt 'P -1'
_atom_sites_solution_hydrogens geom
_audit_creation_method SHELXL-2016/6
_cell_angle_alpha 85.813(2)
_cell_angle_beta 86.270(2)
_cell_angle_gamma 69.084(2)
_cell_formula_units_Z 2
_cell_length_a 8.3566(4)
_cell_length_b 11.5633(6)
_cell_length_c 21.3776(11)
_cell_measurement_reflns_used 9794
_cell_measurement_temperature 273(2)
_cell_measurement_theta_max 28.21
_cell_measurement_theta_min 2.61
_cell_volume 1922.76(17)
_computing_cell_refinement 'Bruker SAINT'
_computing_data_collection 'Bruker APEX2'
_computing_data_reduction 'Bruker SAINT'
_computing_molecular_graphics 'Bruker SHELXTL'
_computing_publication_material 'Bruker SHELXTL'
_computing_structure_refinement 'SHELXL-2016/6 (Sheldrick, 2016)'
_computing_structure_solution 'SHELXT 2014/4 (Sheldrick, 2014)'
_diffrn_ambient_temperature 273(2)
_diffrn_measured_fraction_theta_full 0.985
_diffrn_measured_fraction_theta_max 0.987
_diffrn_measurement_device_type 'Bruker APEX-II CCD'
_diffrn_measurement_method '\f and \w scans'
_diffrn_radiation_type MoK\a
_diffrn_radiation_wavelength 0.71073
_diffrn_reflns_av_R_equivalents 0.0311
_diffrn_reflns_av_unetI/netI 0.0283
_diffrn_reflns_Laue_measured_fraction_full 0.985
_diffrn_reflns_Laue_measured_fraction_max 0.987
_diffrn_reflns_limit_h_max 10
_diffrn_reflns_limit_h_min -11
_diffrn_reflns_limit_k_max 15
_diffrn_reflns_limit_k_min -15
_diffrn_reflns_limit_l_max 28
_diffrn_reflns_limit_l_min -28
_diffrn_reflns_number 29814
_diffrn_reflns_point_group_measured_fraction_full 0.985
_diffrn_reflns_point_group_measured_fraction_max 0.987
_diffrn_reflns_theta_full 25.242
_diffrn_reflns_theta_max 28.224
_diffrn_reflns_theta_min 2.869
_diffrn_source Mo
_exptl_absorpt_coefficient_mu 3.713
_exptl_absorpt_correction_type multi-scan
_exptl_crystal_colour 'wine red'
_exptl_crystal_density_diffrn 1.939
_exptl_crystal_description block
_exptl_crystal_F_000 1070
_exptl_crystal_size_max 0.184
_exptl_crystal_size_mid 0.078
_exptl_crystal_size_min 0.012
_exptl_transmission_factor_max 0.956
_exptl_transmission_factor_min 0.713
_refine_diff_density_max 2.090
_refine_diff_density_min -1.917
_refine_diff_density_rms 0.112
_refine_ls_extinction_method none
_refine_ls_goodness_of_fit_ref 1.048
_refine_ls_hydrogen_treatment constr
_refine_ls_matrix_type full
_refine_ls_number_parameters 405
_refine_ls_number_reflns 9370
_refine_ls_number_restraints 0
_refine_ls_restrained_S_all 1.048
_refine_ls_R_factor_all 0.0462
_refine_ls_R_factor_gt 0.0389
_refine_ls_shift/su_max 0.001
_refine_ls_shift/su_mean 0.000
_refine_ls_structure_factor_coef Fsqd
_refine_ls_weighting_details 'w=1/[\s^2^(Fo^2^)+(0.0572P)^2^+4.6969P] where P=(Fo^2^+2Fc^2^)/3'
_refine_ls_weighting_scheme calc
_refine_ls_wR_factor_gt 0.1062
_refine_ls_wR_factor_ref 0.1130
_reflns_Friedel_coverage 0.000
_reflns_number_gt 8145
_reflns_number_total 9370
_reflns_threshold_expression 'I > 2\s(I)'
_cod_data_source_file am0c08616_si_004.cif
_cod_data_source_block 3
_cod_database_code 4517895
_shelx_shelxl_version_number 2016/6
_shelx_space_group_comment
;
The symmetry employed for this shelxl refinement is uniquely defined
by the following loop, which should always be used as a source of
symmetry information in preference to the above space-group names.
They are only intended as comments.
;

loop_
_space_group_symop_operation_xyz
'x, y, z'
'-x, -y, -z'

loop_
_atom_site_label
_atom_site_type_symbol
_atom_site_fract_x
_atom_site_fract_y
_atom_site_fract_z
_atom_site_U_iso_or_equiv
_atom_site_adp_type
_atom_site_occupancy
_atom_site_site_symmetry_order
_atom_site_calc_flag
_atom_site_refinement_flags_posn
_atom_site_refinement_flags_adp
_atom_site_refinement_flags_occupancy
_atom_site_disorder_assembly
_atom_site_disorder_group
I2 I 0.52916(4) 0.82067(3) 0.47948(2) 0.04717(9) Uani 1 1 d . . . . .
I3 I 1.41838(4) 0.26023(3) 0.71341(2) 0.04912(10) Uani 1 1 d . . . . .
I4 I 1.07393(5) 0.06348(3) 0.92737(2) 0.05037(10) Uani 1 1 d . . . . .
I1 I 1.24798(4) 0.54879(4) 0.56023(2) 0.06269(12) Uani 1 1 d . . . . .
Fe1 Fe 1.04544(6) 0.67883(4) 0.76966(2) 0.02402(11) Uani 1 1 d . . . . .
Cl06 Cl 1.21544(13) 0.78160(10) 0.79792(5) 0.0418(2) Uani 1 1 d . . . . .
O2 O 1.1998(3) 0.5087(2) 0.77880(12) 0.0292(5) Uani 1 1 d . . . . .
O1 O 1.0836(3) 0.6956(3) 0.67984(12) 0.0323(6) Uani 1 1 d . . . . .
O3 O 0.8502(3) 0.5997(3) 0.75025(13) 0.0327(6) Uani 1 1 d . . . . .
N1 N 0.9557(4) 0.6604(3) 0.86388(14) 0.0264(6) Uani 1 1 d . . . . .
N2 N 0.8263(4) 0.8467(3) 0.75880(15) 0.0290(6) Uani 1 1 d . . . . .
N3 N 0.7375(5) 0.5184(4) 0.67907(17) 0.0417(8) Uani 1 1 d . . . . .
O5 O 1.2693(5) 0.8504(5) 0.3817(2) 0.0706(12) Uani 1 1 d . . . . .
N4 N 0.4595(6) 0.4365(5) 0.9169(2) 0.0539(10) Uani 1 1 d . . . . .
C15 C 1.1699(4) 0.4174(3) 0.81074(16) 0.0259(7) Uani 1 1 d . . . . .
C1 C 0.9674(5) 0.7291(3) 0.63759(17) 0.0297(7) Uani 1 1 d . . . . .
C14 C 1.0593(4) 0.4340(3) 0.86543(17) 0.0267(7) Uani 1 1 d . . . . .
C6 C 0.7992(5) 0.8162(3) 0.64883(18) 0.0312(7) Uani 1 1 d . . . . .
C19 C 1.0355(5) 0.3328(4) 0.89940(18) 0.0321(7) Uani 1 1 d . . . . .
H19 H 0.966325 0.344789 0.935990 0.039 Uiso 1 1 calc R U . . .
C18 C 1.1155(5) 0.2149(4) 0.87819(19) 0.0335(8) Uani 1 1 d . . . . .
C2 C 1.0044(5) 0.6796(4) 0.57776(18) 0.0334(8) Uani 1 1 d . . . . .
O4 O 0.2523(7) 0.5239(7) 0.9897(2) 0.0947(18) Uani 1 1 d . . . . .
C17 C 1.2230(5) 0.1946(4) 0.82465(19) 0.0335(8) Uani 1 1 d . . . . .
H17 H 1.275609 0.114917 0.810696 0.040 Uiso 1 1 calc R U . . .
C5 C 0.6776(5) 0.8450(4) 0.60211(19) 0.0367(8) Uani 1 1 d . . . . .
H5 H 0.568329 0.902350 0.609753 0.044 Uiso 1 1 calc R U . . .
C7 C 0.7476(5) 0.8784(4) 0.70709(19) 0.0340(8) Uani 1 1 d . . . . .
H7 H 0.647830 0.948158 0.707120 0.041 Uiso 1 1 calc R U . . .
C20 C 0.8673(5) 0.5305(4) 0.70690(19) 0.0340(8) Uani 1 1 d . . . . .
H20 H 0.977980 0.484039 0.693023 0.041 Uiso 1 1 calc R U . . .
C13 C 0.9715(5) 0.5546(4) 0.89141(18) 0.0299(7) Uani 1 1 d . . . . .
H13 H 0.922257 0.555027 0.931717 0.036 Uiso 1 1 calc R U . . .
C4 C 0.7166(6) 0.7906(4) 0.5460(2) 0.0382(9) Uani 1 1 d . . . . .
C16 C 1.2509(5) 0.2938(3) 0.79240(18) 0.0306(7) Uani 1 1 d . . . . .
C12 C 0.8712(5) 0.7691(3) 0.90123(17) 0.0316(8) Uani 1 1 d . . . . .
H12A H 0.952426 0.809488 0.906972 0.038 Uiso 1 1 calc R U . . .
H12B H 0.838424 0.741446 0.942385 0.038 Uiso 1 1 calc R U . . .
C9 C 0.7110(5) 0.8640(4) 0.87128(18) 0.0319(8) Uani 1 1 d . . . . .
C8 C 0.7581(6) 0.9282(4) 0.81174(18) 0.0348(8) Uani 1 1 d . . . . .
H8A H 0.656939 0.996616 0.798587 0.042 Uiso 1 1 calc R U . . .
H8B H 0.843094 0.962661 0.821558 0.042 Uiso 1 1 calc R U . . .
C3 C 0.8824(6) 0.7078(4) 0.53290(19) 0.0394(9) Uani 1 1 d . . . . .
H3 H 0.910290 0.671851 0.494266 0.047 Uiso 1 1 calc R U . . .
C11 C 0.5825(6) 0.8036(5) 0.8581(3) 0.0468(11) Uani 1 1 d . . . . .
H11A H 0.480085 0.865772 0.842683 0.070 Uiso 1 1 calc R U . . .
H11B H 0.555021 0.763852 0.896162 0.070 Uiso 1 1 calc R U . . .
H11C H 0.631587 0.743020 0.827237 0.070 Uiso 1 1 calc R U . . .
C23 C 0.3411(7) 0.5306(7) 0.9425(3) 0.0611(14) Uani 1 1 d . . . . .
H23 H 0.322735 0.608906 0.923411 0.073 Uiso 1 1 calc R U . . .
N5 N 0.9895(7) 0.9476(6) 0.3604(4) 0.0820(18) Uani 1 1 d . . . . .
C10 C 0.6299(6) 0.9646(4) 0.9187(2) 0.0432(10) Uani 1 1 d . . . . .
H10A H 0.710587 1.002891 0.926874 0.065 Uiso 1 1 calc R U . . .
H10B H 0.599358 0.927616 0.957147 0.065 Uiso 1 1 calc R U . . .
H10C H 0.528943 1.026065 0.901803 0.065 Uiso 1 1 calc R U . . .
C22 C 0.5619(7) 0.5917(6) 0.6953(3) 0.0609(14) Uani 1 1 d . . . . .
H22A H 0.558771 0.641264 0.729801 0.091 Uiso 1 1 calc R U . . .
H22B H 0.498967 0.537906 0.707054 0.091 Uiso 1 1 calc R U . . .
H22C H 0.511201 0.644911 0.659766 0.091 Uiso 1 1 calc R U . . .
C25 C 0.5588(9) 0.4562(8) 0.8619(3) 0.080(2) Uani 1 1 d . . . . .
H25A H 0.507026 0.539679 0.844919 0.120 Uiso 1 1 calc R U . . .
H25B H 0.561840 0.399255 0.830948 0.120 Uiso 1 1 calc R U . . .
H25C H 0.673542 0.442796 0.873323 0.120 Uiso 1 1 calc R U . . .
C21 C 0.7677(11) 0.4407(7) 0.6258(3) 0.081(2) Uani 1 1 d . . . . .
H21A H 0.888839 0.400846 0.617990 0.121 Uiso 1 1 calc R U . . .
H21B H 0.717976 0.491053 0.589391 0.121 Uiso 1 1 calc R U . . .
H21C H 0.716145 0.378967 0.634978 0.121 Uiso 1 1 calc R U . . .
C26 C 1.1249(10) 0.9162(8) 0.3940(4) 0.0789(19) Uani 1 1 d . . . . .
H26 H 1.106726 0.949652 0.433242 0.095 Uiso 1 1 calc R U . . .
C24 C 0.4930(13) 0.3147(8) 0.9433(5) 0.100(3) Uani 1 1 d . . . . .
H24A H 0.423706 0.317745 0.981206 0.150 Uiso 1 1 calc R U . . .
H24B H 0.611951 0.277759 0.952668 0.150 Uiso 1 1 calc R U . . .
H24C H 0.465930 0.266101 0.913944 0.150 Uiso 1 1 calc R U . . .
C28 C 0.8198(12) 1.0323(14) 0.3740(9) 0.188(8) Uani 1 1 d . . . . .
H28A H 0.740365 0.989238 0.375356 0.282 Uiso 1 1 calc R U . . .
H28B H 0.789237 1.098032 0.341931 0.282 Uiso 1 1 calc R U . . .
H28C H 0.816143 1.066455 0.413935 0.282 Uiso 1 1 calc R U . . .
C27 C 1.0137(15) 0.8941(11) 0.2973(5) 0.125(4) Uani 1 1 d . . . . .
H27A H 1.133819 0.853283 0.287778 0.187 Uiso 1 1 calc R U . . .
H27B H 0.966193 0.959356 0.266024 0.187 Uiso 1 1 calc R U . . .
H27C H 0.956471 0.835283 0.297697 0.187 Uiso 1 1 calc R U . . .

loop_
_atom_site_aniso_label
_atom_site_aniso_U_11
_atom_site_aniso_U_22
_atom_site_aniso_U_33
_atom_site_aniso_U_23
_atom_site_aniso_U_13
_atom_site_aniso_U_12
I2 0.04896(18) 0.04771(17) 0.03808(15) -0.00542(12) -0.02045(12) -0.00508(13)
I3 0.05822(19) 0.03438(15) 0.04357(16) -0.00457(11) 0.02136(14) -0.00628(13)
I4 0.0648(2) 0.04090(16) 0.05240(19) 0.00433(13) 0.00455(15) -0.02974(15)
I1 0.04214(18) 0.0848(3) 0.04006(17) -0.02289(16) -0.00531(13) 0.00760(16)
Fe1 0.0217(2) 0.0249(2) 0.0239(2) -0.00258(18) -0.00334(18) -0.00577(18)
Cl06 0.0338(5) 0.0464(5) 0.0519(6) -0.0096(4) -0.0073(4) -0.0200(4)
O2 0.0246(12) 0.0277(12) 0.0313(13) 0.0020(10) 0.0028(10) -0.0059(10)
O1 0.0269(13) 0.0404(14) 0.0256(12) -0.0005(10) -0.0049(10) -0.0068(11)
O3 0.0300(13) 0.0353(14) 0.0342(14) -0.0084(11) -0.0042(11) -0.0114(11)
N1 0.0246(14) 0.0290(14) 0.0234(13) -0.0055(11) -0.0025(11) -0.0057(11)
N2 0.0300(15) 0.0260(14) 0.0279(15) -0.0026(11) -0.0076(12) -0.0049(12)
N3 0.051(2) 0.049(2) 0.0342(18) -0.0092(15) -0.0041(16) -0.0276(18)
O5 0.048(2) 0.089(3) 0.069(3) -0.017(2) -0.0109(19) -0.013(2)
N4 0.047(2) 0.065(3) 0.051(2) -0.004(2) -0.0072(19) -0.021(2)
C15 0.0214(15) 0.0286(16) 0.0253(16) -0.0006(13) -0.0027(12) -0.0058(13)
C1 0.0358(19) 0.0285(17) 0.0246(16) 0.0029(13) -0.0062(14) -0.0110(14)
C14 0.0250(16) 0.0291(16) 0.0255(16) 0.0000(13) -0.0008(13) -0.0092(13)
C6 0.0356(19) 0.0273(16) 0.0278(17) -0.0001(13) -0.0085(14) -0.0065(14)
C19 0.0292(18) 0.0359(19) 0.0298(17) -0.0009(14) 0.0022(14) -0.0104(15)
C18 0.0357(19) 0.0308(18) 0.0354(19) 0.0032(15) -0.0017(15) -0.0143(15)
C2 0.0332(19) 0.0343(19) 0.0295(18) -0.0039(14) -0.0050(15) -0.0068(15)
O4 0.069(3) 0.157(5) 0.061(3) -0.022(3) 0.017(2) -0.044(3)
C17 0.036(2) 0.0278(17) 0.0340(19) 0.0001(14) -0.0021(15) -0.0077(15)
C5 0.035(2) 0.0356(19) 0.0315(19) 0.0008(15) -0.0116(16) -0.0018(16)
C7 0.0321(19) 0.0277(17) 0.0347(19) -0.0022(14) -0.0080(15) -0.0002(14)
C20 0.036(2) 0.0320(18) 0.0346(19) -0.0068(15) -0.0006(15) -0.0113(15)
C13 0.0271(17) 0.0341(18) 0.0271(16) -0.0037(14) 0.0009(13) -0.0092(14)
C4 0.040(2) 0.036(2) 0.034(2) 0.0014(16) -0.0162(17) -0.0060(17)
C16 0.0298(18) 0.0276(17) 0.0300(17) -0.0008(13) 0.0009(14) -0.0052(14)
C12 0.0341(19) 0.0323(18) 0.0265(17) -0.0107(14) -0.0018(14) -0.0078(15)
C9 0.0288(18) 0.0324(18) 0.0317(18) -0.0121(14) 0.0008(14) -0.0060(14)
C8 0.041(2) 0.0276(17) 0.0313(18) -0.0091(14) -0.0080(16) -0.0046(15)
C3 0.049(2) 0.039(2) 0.0260(18) -0.0051(15) -0.0060(16) -0.0092(18)
C11 0.033(2) 0.055(3) 0.058(3) -0.023(2) 0.0039(19) -0.020(2)
C23 0.048(3) 0.084(4) 0.054(3) -0.010(3) -0.010(2) -0.024(3)
N5 0.045(3) 0.089(4) 0.109(5) 0.026(4) -0.008(3) -0.025(3)
C10 0.037(2) 0.041(2) 0.046(2) -0.0215(19) 0.0004(18) -0.0023(17)
C22 0.044(3) 0.080(4) 0.067(4) -0.006(3) -0.012(2) -0.031(3)
C25 0.052(3) 0.121(6) 0.067(4) -0.012(4) 0.005(3) -0.031(4)
C21 0.105(5) 0.102(5) 0.061(4) -0.046(4) 0.008(3) -0.062(5)
C26 0.077(5) 0.091(5) 0.077(5) -0.009(4) 0.007(4) -0.041(4)
C24 0.115(7) 0.076(5) 0.112(7) 0.007(5) -0.031(6) -0.034(5)
C28 0.047(5) 0.181(13) 0.29(2) 0.076(13) 0.034(8) -0.014(6)
C27 0.124(8) 0.159(10) 0.114(8) 0.033(7) -0.055(7) -0.078(8)

loop_
_atom_type_symbol
_atom_type_description
_atom_type_scat_dispersion_real
_atom_type_scat_dispersion_imag
_atom_type_scat_source
C C 0.0033 0.0016 'International Tables Vol C Tables 4.2.6.8 and 6.1.1.4'
H H 0.0000 0.0000 'International Tables Vol C Tables 4.2.6.8 and 6.1.1.4'
N N 0.0061 0.0033 'International Tables Vol C Tables 4.2.6.8 and 6.1.1.4'
O O 0.0106 0.0060 'International Tables Vol C Tables 4.2.6.8 and 6.1.1.4'
Cl Cl 0.1484 0.1585 'International Tables Vol C Tables 4.2.6.8 and 6.1.1.4'
I I -0.4742 1.8119 'International Tables Vol C Tables 4.2.6.8 and 6.1.1.4'
Fe Fe 0.3463 0.8444 'International Tables Vol C Tables 4.2.6.8 and 6.1.1.4'

loop_
_geom_angle_atom_site_label_1
_geom_angle_atom_site_label_2
_geom_angle_atom_site_label_3
_geom_angle
_geom_angle_site_symmetry_1
_geom_angle_site_symmetry_3
_geom_angle_publ_flag
O1 Fe1 O2 95.51(11) . . ?
O1 Fe1 N1 168.75(12) . . ?
O2 Fe1 N1 88.03(11) . . ?
O1 Fe1 N2 86.12(12) . . ?
O2 Fe1 N2 165.62(12) . . ?
N1 Fe1 N2 87.84(12) . . ?
O1 Fe1 O3 87.33(11) . . ?
O2 Fe1 O3 85.57(11) . . ?
N1 Fe1 O3 82.30(11) . . ?
N2 Fe1 O3 80.22(11) . . ?
O1 Fe1 Cl06 97.36(9) . . ?
O2 Fe1 Cl06 100.96(9) . . ?
N1 Fe1 Cl06 92.42(9) . . ?
N2 Fe1 Cl06 92.98(9) . . ?
O3 Fe1 Cl06 171.50(8) . . ?
C15 O2 Fe1 127.0(2) . . ?
C1 O1 Fe1 126.8(2) . . ?
C20 O3 Fe1 122.9(3) . . ?
C13 N1 C12 116.1(3) . . ?
C13 N1 Fe1 122.4(2) . . ?
C12 N1 Fe1 121.5(2) . . ?
C7 N2 C8 117.6(3) . . ?
C7 N2 Fe1 121.8(3) . . ?
C8 N2 Fe1 120.6(2) . . ?
C20 N3 C22 121.7(4) . . ?
C20 N3 C21 120.8(5) . . ?
C22 N3 C21 117.2(5) . . ?
C23 N4 C24 120.2(7) . . ?
C23 N4 C25 120.3(6) . . ?
C24 N4 C25 119.5(7) . . ?
O2 C15 C16 120.5(3) . . ?
O2 C15 C14 123.2(3) . . ?
C16 C15 C14 116.3(3) . . ?
O1 C1 C2 120.7(3) . . ?
O1 C1 C6 122.6(3) . . ?
C2 C1 C6 116.7(3) . . ?
C19 C14 C15 121.2(3) . . ?
C19 C14 C13 115.9(3) . . ?
C15 C14 C13 122.8(3) . . ?
C5 C6 C1 119.9(3) . . ?
C5 C6 C7 117.9(4) . . ?
C1 C6 C7 122.2(3) . . ?
C18 C19 C14 119.5(4) . . ?
C18 C19 H19 120.2 . . ?
C14 C19 H19 120.2 . . ?
C19 C18 C17 121.1(4) . . ?
C19 C18 I4 119.7(3) . . ?
C17 C18 I4 119.2(3) . . ?
C3 C2 C1 122.4(4) . . ?
C3 C2 I1 119.6(3) . . ?
C1 C2 I1 117.8(3) . . ?
C16 C17 C18 119.3(4) . . ?
C16 C17 H17 120.4 . . ?
C18 C17 H17 120.4 . . ?
C4 C5 C6 121.4(4) . . ?
C4 C5 H5 119.3 . . ?
C6 C5 H5 119.3 . . ?
N2 C7 C6 126.3(3) . . ?
N2 C7 H7 116.9 . . ?
C6 C7 H7 116.9 . . ?
O3 C20 N3 124.0(4) . . ?
O3 C20 H20 118.0 . . ?
N3 C20 H20 118.0 . . ?
N1 C13 C14 126.1(3) . . ?
N1 C13 H13 116.9 . . ?
C14 C13 H13 116.9 . . ?
C5 C4 C3 119.9(4) . . ?
C5 C4 I2 121.5(3) . . ?
C3 C4 I2 118.5(3) . . ?
C17 C16 C15 122.5(4) . . ?
C17 C16 I3 118.6(3) . . ?
C15 C16 I3 118.9(3) . . ?
N1 C12 C9 113.6(3) . . ?
N1 C12 H12A 108.9 . . ?
C9 C12 H12A 108.9 . . ?
N1 C12 H12B 108.9 . . ?
C9 C12 H12B 108.9 . . ?
H12A C12 H12B 107.7 . . ?
C11 C9 C8 111.0(4) . . ?
C11 C9 C10 109.5(3) . . ?
C8 C9 C10 106.9(3) . . ?
C11 C9 C12 111.0(4) . . ?
C8 C9 C12 111.5(3) . . ?
C10 C9 C12 106.7(3) . . ?
N2 C8 C9 114.5(3) . . ?
N2 C8 H8A 108.6 . . ?
C9 C8 H8A 108.6 . . ?
N2 C8 H8B 108.6 . . ?
C9 C8 H8B 108.6 . . ?
H8A C8 H8B 107.6 . . ?
C2 C3 C4 119.6(4) . . ?
C2 C3 H3 120.2 . . ?
C4 C3 H3 120.2 . . ?
C9 C11 H11A 109.5 . . ?
C9 C11 H11B 109.5 . . ?
H11A C11 H11B 109.5 . . ?
C9 C11 H11C 109.5 . . ?
H11A C11 H11C 109.5 . . ?
H11B C11 H11C 109.5 . . ?
O4 C23 N4 125.3(7) . . ?
O4 C23 H23 117.4 . . ?
N4 C23 H23 117.4 . . ?
C26 N5 C28 128.9(11) . . ?
C26 N5 C27 116.7(7) . . ?
C28 N5 C27 114.3(10) . . ?
C9 C10 H10A 109.5 . . ?
C9 C10 H10B 109.5 . . ?
H10A C10 H10B 109.5 . . ?
C9 C10 H10C 109.5 . . ?
H10A C10 H10C 109.5 . . ?
H10B C10 H10C 109.5 . . ?
N3 C22 H22A 109.5 . . ?
N3 C22 H22B 109.5 . . ?
H22A C22 H22B 109.5 . . ?
N3 C22 H22C 109.5 . . ?
H22A C22 H22C 109.5 . . ?
H22B C22 H22C 109.5 . . ?
N4 C25 H25A 109.5 . . ?
N4 C25 H25B 109.5 . . ?
H25A C25 H25B 109.5 . . ?
N4 C25 H25C 109.5 . . ?
H25A C25 H25C 109.5 . . ?
H25B C25 H25C 109.5 . . ?
N3 C21 H21A 109.5 . . ?
N3 C21 H21B 109.5 . . ?
H21A C21 H21B 109.5 . . ?
N3 C21 H21C 109.5 . . ?
H21A C21 H21C 109.5 . . ?
H21B C21 H21C 109.5 . . ?
O5 C26 N5 129.4(8) . . ?
O5 C26 H26 115.3 . . ?
N5 C26 H26 115.3 . . ?
N4 C24 H24A 109.5 . . ?
N4 C24 H24B 109.5 . . ?
H24A C24 H24B 109.5 . . ?
N4 C24 H24C 109.5 . . ?
H24A C24 H24C 109.5 . . ?
H24B C24 H24C 109.5 . . ?
N5 C28 H28A 109.5 . . ?
N5 C28 H28B 109.5 . . ?
H28A C28 H28B 109.5 . . ?
N5 C28 H28C 109.5 . . ?
H28A C28 H28C 109.5 . . ?
H28B C28 H28C 109.5 . . ?
N5 C27 H27A 109.5 . . ?
N5 C27 H27B 109.5 . . ?
H27A C27 H27B 109.5 . . ?
N5 C27 H27C 109.5 . . ?
H27A C27 H27C 109.5 . . ?
H27B C27 H27C 109.5 . . ?

loop_
_geom_bond_atom_site_label_1
_geom_bond_atom_site_label_2
_geom_bond_distance
_geom_bond_site_symmetry_2
_geom_bond_publ_flag
I2 C4 2.104(4) . ?
I3 C16 2.089(4) . ?
I4 C18 2.100(4) . ?
I1 C2 2.087(4) . ?
Fe1 O1 1.933(3) . ?
Fe1 O2 1.933(3) . ?
Fe1 N1 2.126(3) . ?
Fe1 N2 2.151(3) . ?
Fe1 O3 2.209(3) . ?
Fe1 Cl06 2.2842(11) . ?
O2 C15 1.306(4) . ?
O1 C1 1.305(4) . ?
O3 C20 1.237(5) . ?
N1 C13 1.285(5) . ?
N1 C12 1.468(4) . ?
N2 C7 1.286(5) . ?
N2 C8 1.477(5) . ?
N3 C20 1.324(5) . ?
N3 C22 1.443(7) . ?
N3 C21 1.454(6) . ?
O5 C26 1.198(9) . ?
N4 C23 1.308(8) . ?
N4 C24 1.415(9) . ?
N4 C25 1.446(8) . ?
C15 C16 1.418(5) . ?
C15 C14 1.423(5) . ?
C1 C2 1.410(5) . ?
C1 C6 1.424(5) . ?
C14 C19 1.400(5) . ?
C14 C13 1.456(5) . ?
C6 C5 1.408(5) . ?
C6 C7 1.447(5) . ?
C19 C18 1.382(6) . ?
C19 H19 0.9300 . ?
C18 C17 1.388(6) . ?
C2 C3 1.382(6) . ?
O4 C23 1.228(8) . ?
C17 C16 1.378(5) . ?
C17 H17 0.9300 . ?
C5 C4 1.362(6) . ?
C5 H5 0.9300 . ?
C7 H7 0.9300 . ?
C20 H20 0.9300 . ?
C13 H13 0.9300 . ?
C4 C3 1.398(6) . ?
C12 C9 1.538(5) . ?
C12 H12A 0.9700 . ?
C12 H12B 0.9700 . ?
C9 C11 1.525(6) . ?
C9 C8 1.527(6) . ?
C9 C10 1.536(5) . ?
C8 H8A 0.9700 . ?
C8 H8B 0.9700 . ?
C3 H3 0.9300 . ?
C11 H11A 0.9600 . ?
C11 H11B 0.9600 . ?
C11 H11C 0.9600 . ?
C23 H23 0.9300 . ?
N5 C26 1.305(10) . ?
N5 C28 1.432(12) . ?
N5 C27 1.497(13) . ?
C10 H10A 0.9600 . ?
C10 H10B 0.9600 . ?
C10 H10C 0.9600 . ?
C22 H22A 0.9600 . ?
C22 H22B 0.9600 . ?
C22 H22C 0.9600 . ?
C25 H25A 0.9600 . ?
C25 H25B 0.9600 . ?
C25 H25C 0.9600 . ?
C21 H21A 0.9600 . ?
C21 H21B 0.9600 . ?
C21 H21C 0.9600 . ?
C26 H26 0.9300 . ?
C24 H24A 0.9600 . ?
C24 H24B 0.9600 . ?
C24 H24C 0.9600 . ?
C28 H28A 0.9600 . ?
C28 H28B 0.9600 . ?
C28 H28C 0.9600 . ?
C27 H27A 0.9600 . ?
C27 H27B 0.9600 . ?
C27 H27C 0.9600 . ?
